data_7222474
loop_
_publ_author_name
'Shao, Yongliang'
'Cui, Yanhui'
'Gu, Jinzhong'
'Kirillov, Alexander M.'
'Wu, Jiang'
'Wang, Ya-Wen'

_publ_section_title
;
 A variety of metal-organic and supramolecular networks constructed from a
 new flexible multifunctional building block bearing picolinate and
 terephthalate functionalities: hydrothermal self-assembly, structural
 features, magnetic and luminescent properties
;
_journal_name_full 'RSC Adv.'
_journal_paper_doi 10.1039/C5RA16580F
_journal_year 2015
_chemical_formula_sum 'C33 H33 N3 O20 Zn3'
_chemical_formula_weight 987.73
_chemical_name_systematic
; 
 ? 
;
_space_group_IT_number 60
_symmetry_cell_setting orthorhombic
_symmetry_space_group_name_Hall '-P 2n 2ab'
_symmetry_space_group_name_H-M 'P b c n'
_atom_sites_solution_hydrogens geom
_atom_sites_solution_primary direct
_atom_sites_solution_secondary difmap
_audit_creation_method SHELXL-97
_audit_update_record
;
2015-04-06 deposited with the CCDC.
2015-10-08 downloaded from the CCDC.
;
_cell_angle_alpha 90.00
_cell_angle_beta 90.00
_cell_angle_gamma 90.00
_cell_formula_units_Z 4
_cell_length_a 15.5051(7)
_cell_length_b 12.2437(5)
_cell_length_c 18.0992(5)
_cell_measurement_temperature 293(2)
_cell_volume 3435.9(2)
_computing_cell_refinement 'Bruker SAINT'
_computing_data_collection 'Bruker APEX2'
_computing_data_reduction 'Bruker SAINT'
_computing_molecular_graphics 'Bruker SHELXTL'
_computing_publication_material 'Bruker SHELXTL'
_computing_structure_refinement 'SHELXL-97 (Sheldrick, 2008)'
_computing_structure_solution 'SHELXS-97 (Sheldrick, 2008)'
_diffrn_ambient_temperature 293(2)
_diffrn_measured_fraction_theta_full 0.993
_diffrn_measured_fraction_theta_max 0.993
_diffrn_measurement_device_type 'Bruker APE-II CCD'
_diffrn_measurement_method '\f and \w scans'
_diffrn_radiation_monochromator graphite
_diffrn_radiation_source 'fine-focus sealed tube'
_diffrn_radiation_type MoK\a
_diffrn_radiation_wavelength 0.71073
_diffrn_reflns_av_R_equivalents 0.0486
_diffrn_reflns_av_sigmaI/netI 0.0553
_diffrn_reflns_limit_h_max 11
_diffrn_reflns_limit_h_min -18
_diffrn_reflns_limit_k_max 12
_diffrn_reflns_limit_k_min -14
_diffrn_reflns_limit_l_max 21
_diffrn_reflns_limit_l_min -21
_diffrn_reflns_number 9140
_diffrn_reflns_theta_full 25.05
_diffrn_reflns_theta_max 25.05
_diffrn_reflns_theta_min 3.31
_exptl_absorpt_coefficient_mu 2.176
_exptl_absorpt_correction_T_max 0.6955
_exptl_absorpt_correction_T_min 0.5810
_exptl_absorpt_correction_type multi-scan
_exptl_crystal_colour colourless
_exptl_crystal_density_diffrn 1.909
_exptl_crystal_density_method 'not measured'
_exptl_crystal_description block
_exptl_crystal_F_000 2008
_exptl_crystal_size_max 0.28
_exptl_crystal_size_mid 0.27
_exptl_crystal_size_min 0.18
_refine_diff_density_max 1.032
_refine_diff_density_min -0.882
_refine_diff_density_rms 0.127
_refine_ls_extinction_method none
_refine_ls_goodness_of_fit_ref 1.058
_refine_ls_hydrogen_treatment mixed
_refine_ls_matrix_type full
_refine_ls_number_parameters 270
_refine_ls_number_reflns 3029
_refine_ls_number_restraints 18
_refine_ls_restrained_S_all 1.070
_refine_ls_R_factor_all 0.0599
_refine_ls_R_factor_gt 0.0463
_refine_ls_shift/su_max 0.002
_refine_ls_shift/su_mean 0.000
_refine_ls_structure_factor_coef Fsqd
_refine_ls_weighting_details 'calc w=1/[\s^2^(Fo^2^)+(0.0577P)^2^+11.0585P] where P=(Fo^2^+2Fc^2^)/3'
_refine_ls_weighting_scheme calc
_refine_ls_wR_factor_gt 0.1185
_refine_ls_wR_factor_ref 0.1274
_reflns_number_gt 2433
_reflns_number_total 3029
_reflns_threshold_expression >2sigma(I)
_cod_data_source_file c5ra16580f2.cif
_cod_data_source_block 225_7zn
_cod_depositor_comments
;
The following automatic conversions were performed:

'_symmetry_cell_setting' value 'Orthorhombic' changed to
'orthorhombic' according to
/usr/data/users/saulius/crontab/automatic-downloads/rss-feeds/RSC/lib/dictionaries/cif_core.dic
dictionary named 'cif_core.dic' version 2.4.2 from 2011-04-26.

Automatic conversion script
Id: cif_fix_values 3271 2015-04-21 07:52:19Z andrius 
;
_cod_original_cell_volume 3436.0(2)
_cod_original_sg_symbol_H-M Pbcn
_cod_database_code 7222474

loop_
_symmetry_equiv_pos_as_xyz
'x, y, z'
'-x+1/2, -y+1/2, z+1/2'
'x+1/2, -y+1/2, -z'
'-x, y, -z+1/2'
'-x, -y, -z'
'x-1/2, y-1/2, -z-1/2'
'-x-1/2, y-1/2, z'
'x, -y, z-1/2'

loop_
_atom_site_label
_atom_site_type_symbol
_atom_site_fract_x
_atom_site_fract_y
_atom_site_fract_z
_atom_site_U_iso_or_equiv
_atom_site_adp_type
_atom_site_occupancy
_atom_site_symmetry_multiplicity
_atom_site_calc_flag
_atom_site_refinement_flags
Zn1 Zn 0.23714(4) 0.72258(5) 0.20767(3) 0.01129(19) Uani 1 1 d .
Zn2 Zn 0.5000 0.48251(7) 0.2500 0.0107(2) Uani 1 2 d S
N1 N 0.3116(3) 0.6607(3) 0.1228(2) 0.0115(9) Uani 1 1 d .
N2 N 0.5000 0.6502(5) 0.2500 0.0156(13) Uani 1 2 d S
O1 O 0.2990(2) 0.8644(3) 0.16804(18) 0.0144(8) Uani 1 1 d .
O2 O 0.3704(3) 0.9288(3) 0.0703(2) 0.0274(10) Uani 1 1 d .
O3 O 0.3799(2) 0.2947(3) 0.20145(17) 0.0139(8) Uani 1 1 d .
O4 O 0.4707(2) 0.4154(3) 0.15377(17) 0.0125(7) Uani 1 1 d .
O5 O 0.2446(3) 0.1415(3) -0.1497(2) 0.0280(10) Uani 1 1 d .
O6 O 0.2844(2) 0.3041(3) -0.19371(18) 0.0169(8) Uani 1 1 d .
O7 O 0.1634(3) 0.5750(3) 0.2187(2) 0.0248(9) Uani 1 1 d .
H1W H 0.1410 0.5719 0.2618 0.037 Uiso 1 1 d R
H2W H 0.1966 0.5200 0.2126 0.037 Uiso 1 1 d R
O8 O 0.3680(2) 0.4976(3) 0.28187(19) 0.0169(8) Uani 1 1 d .
H3W H 0.3595 0.5593 0.3032 0.025 Uiso 1 1 d R
H4W H 0.3550 0.4461 0.3121 0.025 Uiso 1 1 d R
O9 O 0.5323(6) 0.1277(7) 0.1917(4) 0.146(4) Uani 1 1 d G
H5W H 0.5570 0.1070 0.1651 0.219 Uiso 1 1 d G
H6W H 0.4802 0.1444 0.1825 0.219 Uiso 1 1 d G
O10 O 0.0293(6) 0.4655(7) 0.9483(4) 0.145(4) Uani 1 1 d G
H7W H 0.0781 0.4524 0.9262 0.218 Uiso 1 1 d G
H8W H -0.0159 0.4883 0.9266 0.218 Uiso 1 1 d G
C1 C 0.3393(3) 0.8534(4) 0.1066(3) 0.0150(11) Uani 1 1 d .
C2 C 0.3481(3) 0.7362(4) 0.0791(3) 0.0127(10) Uani 1 1 d .
C3 C 0.3900(3) 0.7090(4) 0.0149(3) 0.0169(11) Uani 1 1 d .
H3 H 0.4147 0.7630 -0.0144 0.020 Uiso 1 1 calc R
C4 C 0.3951(3) 0.6002(4) -0.0057(3) 0.0149(11) Uani 1 1 d .
H4 H 0.4222 0.5804 -0.0495 0.018 Uiso 1 1 calc R
C5 C 0.3591(3) 0.5209(4) 0.0399(3) 0.0110(10) Uani 1 1 d .
C6 C 0.3180(3) 0.5559(4) 0.1039(3) 0.0124(10) Uani 1 1 d .
H24 H 0.2939 0.5037 0.1349 0.015 Uiso 1 1 calc R
C7 C 0.3566(3) 0.4028(4) 0.0202(2) 0.0110(10) Uani 1 1 d .
C8 C 0.3784(3) 0.3205(4) 0.0710(3) 0.0116(10) Uani 1 1 d .
C9 C 0.4113(3) 0.3450(4) 0.1473(2) 0.0102(10) Uani 1 1 d .
C10 C 0.3700(3) 0.2110(4) 0.0508(3) 0.0113(10) Uani 1 1 d .
H10 H 0.3860 0.1565 0.0839 0.014 Uiso 1 1 calc R
C11 C 0.3382(3) 0.1828(4) -0.0181(3) 0.0138(11) Uani 1 1 d .
H11 H 0.3321 0.1096 -0.0307 0.017 Uiso 1 1 calc R
C12 C 0.3150(3) 0.2637(4) -0.0686(3) 0.0122(10) Uani 1 1 d .
C13 C 0.2781(3) 0.2320(4) -0.1423(3) 0.0149(11) Uani 1 1 d .
C14 C 0.3253(3) 0.3727(4) -0.0493(3) 0.0124(10) Uani 1 1 d .
H14 H 0.3111 0.4268 -0.0833 0.015 Uiso 1 1 calc R
C15 C 0.5152(4) 0.7074(5) 0.1880(3) 0.0276(14) Uani 1 1 d U
H15 H 0.5257 0.6696 0.1444 0.033 Uiso 1 1 calc R
C16 C 0.5159(4) 0.8200(6) 0.1866(5) 0.0448(19) Uani 1 1 d U
H16 H 0.5271 0.8571 0.1428 0.054 Uiso 1 1 calc R
C17 C 0.5000 0.8760(8) 0.2500 0.050(3) Uani 1 2 d SU
H17 H 0.5000 0.9520 0.2500 0.060 Uiso 1 2 calc SR

loop_
_atom_site_aniso_label
_atom_site_aniso_U_11
_atom_site_aniso_U_22
_atom_site_aniso_U_33
_atom_site_aniso_U_23
_atom_site_aniso_U_13
_atom_site_aniso_U_12
Zn1 0.0142(3) 0.0115(3) 0.0082(3) 0.0001(2) -0.0004(2) 0.0021(2)
Zn2 0.0123(4) 0.0110(4) 0.0087(4) 0.000 -0.0013(3) 0.000
N1 0.013(2) 0.010(2) 0.0112(19) 0.0001(17) -0.0050(17) -0.0010(17)
N2 0.008(3) 0.010(3) 0.028(3) 0.000 0.000(3) 0.000
O1 0.0174(19) 0.0120(18) 0.0137(17) 0.0006(15) 0.0021(14) 0.0028(14)
O2 0.031(2) 0.015(2) 0.036(2) 0.0047(18) 0.0142(19) -0.0024(17)
O3 0.0154(19) 0.0159(19) 0.0103(16) 0.0025(14) -0.0019(14) -0.0031(14)
O4 0.0107(18) 0.017(2) 0.0094(15) -0.0032(14) 0.0013(14) -0.0031(14)
O5 0.045(3) 0.021(2) 0.0179(19) 0.0016(17) -0.0083(18) -0.0178(18)
O6 0.025(2) 0.0145(19) 0.0110(16) -0.0005(15) -0.0049(15) -0.0045(15)
O7 0.029(2) 0.019(2) 0.027(2) -0.0025(17) 0.0057(17) -0.0046(17)
O8 0.018(2) 0.0108(18) 0.0221(18) 0.0006(15) 0.0066(15) -0.0004(15)
O9 0.167(9) 0.122(8) 0.149(8) -0.006(6) -0.074(7) 0.043(7)
O10 0.152(9) 0.141(9) 0.144(8) 0.020(7) -0.052(7) -0.016(7)
C1 0.012(3) 0.013(3) 0.020(3) 0.003(2) -0.001(2) 0.003(2)
C2 0.011(3) 0.012(3) 0.015(2) 0.001(2) -0.001(2) 0.002(2)
C3 0.019(3) 0.016(3) 0.015(2) 0.006(2) 0.005(2) -0.003(2)
C4 0.021(3) 0.016(3) 0.008(2) 0.001(2) 0.004(2) 0.001(2)
C5 0.008(2) 0.012(3) 0.013(2) -0.005(2) -0.0026(19) -0.0019(19)
C6 0.014(3) 0.013(3) 0.010(2) 0.001(2) 0.001(2) -0.002(2)
C7 0.008(2) 0.016(3) 0.010(2) 0.000(2) 0.0034(19) -0.0017(19)
C8 0.008(2) 0.015(3) 0.011(2) -0.002(2) 0.0008(19) -0.0005(19)
C9 0.012(3) 0.008(2) 0.011(2) -0.004(2) 0.0008(19) 0.0015(19)
C10 0.010(3) 0.013(3) 0.010(2) 0.000(2) 0.0005(19) -0.0002(19)
C11 0.014(3) 0.012(3) 0.015(2) -0.002(2) 0.004(2) -0.002(2)
C12 0.014(3) 0.012(3) 0.011(2) -0.002(2) 0.002(2) -0.001(2)
C13 0.013(3) 0.018(3) 0.013(2) -0.002(2) 0.001(2) -0.001(2)
C14 0.014(3) 0.012(3) 0.011(2) 0.000(2) 0.001(2) 0.002(2)
C15 0.014(3) 0.032(3) 0.037(3) 0.014(3) 0.000(2) 0.002(2)
C16 0.021(3) 0.031(4) 0.082(5) 0.034(4) -0.002(3) -0.001(3)
C17 0.018(5) 0.021(5) 0.110(8) 0.000 -0.006(5) 0.000

loop_
_atom_type_symbol
_atom_type_description
_atom_type_scat_dispersion_real
_atom_type_scat_dispersion_imag
_atom_type_scat_source
C C 0.0033 0.0016 'International Tables Vol C Tables 4.2.6.8 and 6.1.1.4'
H H 0.0000 0.0000 'International Tables Vol C Tables 4.2.6.8 and 6.1.1.4'
N N 0.0061 0.0033 'International Tables Vol C Tables 4.2.6.8 and 6.1.1.4'
O O 0.0106 0.0060 'International Tables Vol C Tables 4.2.6.8 and 6.1.1.4'
Zn Zn 0.2839 1.4301 'International Tables Vol C Tables 4.2.6.8 and 6.1.1.4'

loop_
_geom_angle_atom_site_label_1
_geom_angle_atom_site_label_2
_geom_angle_atom_site_label_3
_geom_angle
_geom_angle_site_symmetry_1
_geom_angle_site_symmetry_3
O6 Zn1 O3 117.38(14) 8_566 7_665
O6 Zn1 N1 114.05(15) 8_566 .
O3 Zn1 N1 128.38(14) 7_665 .
O6 Zn1 O1 106.13(14) 8_566 .
O3 Zn1 O1 91.71(13) 7_665 .
N1 Zn1 O1 78.16(14) . .
O6 Zn1 O7 88.47(15) 8_566 .
O3 Zn1 O7 83.96(14) 7_665 .
N1 Zn1 O7 93.34(15) . .
O1 Zn1 O7 165.10(14) . .
O4 Zn2 O4 131.0(2) . 4_655
O4 Zn2 N2 114.52(10) . .
O4 Zn2 N2 114.52(10) 4_655 .
O4 Zn2 O8 91.04(13) . 4_655
O4 Zn2 O8 93.07(13) 4_655 4_655
N2 Zn2 O8 85.04(10) . 4_655
O4 Zn2 O8 93.07(13) . .
O4 Zn2 O8 91.04(13) 4_655 .
N2 Zn2 O8 85.04(10) . .
O8 Zn2 O8 170.1(2) 4_655 .
C6 N1 C2 118.6(4) . .
C6 N1 Zn1 125.9(3) . .
C2 N1 Zn1 115.0(3) . .
C15 N2 C15 117.2(7) 4_655 .
C15 N2 Zn2 121.4(4) 4_655 .
C15 N2 Zn2 121.4(4) . .
C1 O1 Zn1 115.5(3) . .
C9 O3 Zn1 127.3(3) . 7_655
C9 O4 Zn2 122.1(3) . .
C13 O6 Zn1 121.1(3) . 8_565
Zn1 O7 H1W 109.9 . .
Zn1 O7 H2W 109.4 . .
H1W O7 H2W 109.1 . .
Zn2 O8 H3W 110.1 . .
Zn2 O8 H4W 109.5 . .
H3W O8 H4W 108.9 . .
H5W O9 H6W 119.7 . .
H7W O10 H8W 124.4 . .
O2 C1 O1 125.1(5) . .
O2 C1 C2 119.7(4) . .
O1 C1 C2 115.2(4) . .
N1 C2 C3 122.2(5) . .
N1 C2 C1 114.6(4) . .
C3 C2 C1 123.2(4) . .
C2 C3 C4 119.2(5) . .
C2 C3 H3 120.4 . .
C4 C3 H3 120.4 . .
C3 C4 C5 119.2(4) . .
C3 C4 H4 120.4 . .
C5 C4 H4 120.4 . .
C6 C5 C4 117.6(4) . .
C6 C5 C7 119.1(4) . .
C4 C5 C7 123.1(4) . .
N1 C6 C5 123.1(5) . .
N1 C6 H24 118.4 . .
C5 C6 H24 118.4 . .
C14 C7 C8 118.9(4) . .
C14 C7 C5 118.7(4) . .
C8 C7 C5 122.3(4) . .
C10 C8 C7 119.8(4) . .
C10 C8 C9 117.6(4) . .
C7 C8 C9 122.6(4) . .
O3 C9 O4 122.9(4) . .
O3 C9 C8 119.2(4) . .
O4 C9 C8 117.9(4) . .
C11 C10 C8 120.5(5) . .
C11 C10 H10 119.8 . .
C8 C10 H10 119.8 . .
C10 C11 C12 120.4(5) . .
C10 C11 H11 119.8 . .
C12 C11 H11 119.8 . .
C14 C12 C11 119.2(4) . .
C14 C12 C13 121.0(4) . .
C11 C12 C13 119.8(4) . .
O5 C13 O6 124.9(5) . .
O5 C13 C12 119.3(4) . .
O6 C13 C12 115.8(4) . .
C12 C14 C7 121.3(5) . .
C12 C14 H14 119.4 . .
C7 C14 H14 119.4 . .
N2 C15 C16 122.5(6) . .
N2 C15 H15 118.7 . .
C16 C15 H15 118.7 . .
C17 C16 C15 119.2(7) . .
C17 C16 H16 120.4 . .
C15 C16 H16 120.4 . .
C16 C17 C16 119.3(9) 4_655 .
C16 C17 H17 120.3 4_655 .
C16 C17 H17 120.3 . .

loop_
_geom_bond_atom_site_label_1
_geom_bond_atom_site_label_2
_geom_bond_distance
_geom_bond_site_symmetry_2
Zn1 O6 1.957(3) 8_566
Zn1 O3 2.022(3) 7_665
Zn1 N1 2.065(4) .
Zn1 O1 2.109(3) .
Zn1 O7 2.147(4) .
Zn2 O4 1.978(3) .
Zn2 O4 1.978(3) 4_655
Zn2 N2 2.053(6) .
Zn2 O8 2.135(3) 4_655
Zn2 O8 2.135(3) .
N1 C6 1.332(6) .
N1 C2 1.343(6) .
N2 C15 1.343(6) 4_655
N2 C15 1.343(6) .
O1 C1 1.282(6) .
O2 C1 1.232(6) .
O3 C9 1.256(6) .
O3 Zn1 2.022(3) 7_655
O4 C9 1.267(6) .
O5 C13 1.231(6) .
O6 C13 1.286(6) .
O6 Zn1 1.957(3) 8_565
O7 H1W 0.8545 .
O7 H2W 0.8545 .
O8 H3W 0.8584 .
O8 H4W 0.8580 .
O9 H5W 0.6642 .
O9 H6W 0.8500 .
O10 H7W 0.8708 .
O10 H8W 0.8500 .
C1 C2 1.526(7) .
C2 C3 1.371(7) .
C3 C4 1.386(7) .
C3 H3 0.9300 .
C4 C5 1.391(7) .
C4 H4 0.9300 .
C5 C6 1.389(7) .
C5 C7 1.490(7) .
C6 H24 0.9300 .
C7 C14 1.398(6) .
C7 C8 1.405(7) .
C8 C10 1.395(7) .
C8 C9 1.503(6) .
C10 C11 1.385(7) .
C10 H10 0.9300 .
C11 C12 1.395(7) .
C11 H11 0.9300 .
C12 C14 1.389(7) .
C12 C13 1.503(7) .
C14 H14 0.9300 .
C15 C16 1.378(9) .
C15 H15 0.9300 .
C16 C17 1.359(9) .
C16 H16 0.9300 .
C17 C16 1.359(9) 4_655
C17 H17 0.9300 .

loop_
_geom_hbond_atom_site_label_D
_geom_hbond_atom_site_label_H
_geom_hbond_atom_site_label_A
_geom_hbond_distance_DH
_geom_hbond_distance_HA
_geom_hbond_distance_DA
_geom_hbond_angle_DHA
_geom_hbond_site_symmetry_A
O7 H1W O9 0.85 2.00 2.679(9) 135.3 6_566
O7 H2W O1 0.85 2.07 2.799(5) 142.8 7_655
O8 H3W O6 0.86 2.04 2.787(5) 145.3 8_566
O8 H4W O5 0.86 2.00 2.735(5) 142.6 2
O9 H6W O3 0.85 2.43 3.130(9) 139.6 .
O9 H5W O10 0.66 2.28 2.779(14) 133.8 3_556
O10 H7W O9 0.87 2.45 2.779(13) 102.8 3_456

loop_
_geom_torsion_atom_site_label_1
_geom_torsion_atom_site_label_2
_geom_torsion_atom_site_label_3
_geom_torsion_atom_site_label_4
_geom_torsion
_geom_torsion_site_symmetry_1
_geom_torsion_site_symmetry_4
O6 Zn1 N1 C6 74.9(4) 8_566 .
O3 Zn1 N1 C6 -99.9(4) 7_665 .
O1 Zn1 N1 C6 177.4(4) . .
O7 Zn1 N1 C6 -14.9(4) . .
O6 Zn1 N1 C2 -113.0(3) 8_566 .
O3 Zn1 N1 C2 72.2(4) 7_665 .
O1 Zn1 N1 C2 -10.5(3) . .
O7 Zn1 N1 C2 157.2(3) . .
O4 Zn2 N2 C15 153.5(3) . 4_655
O4 Zn2 N2 C15 -26.5(3) 4_655 4_655
O8 Zn2 N2 C15 -117.6(3) 4_655 4_655
O8 Zn2 N2 C15 62.4(3) . 4_655
O4 Zn2 N2 C15 -26.5(3) . .
O4 Zn2 N2 C15 153.5(3) 4_655 .
O8 Zn2 N2 C15 62.4(3) 4_655 .
O8 Zn2 N2 C15 -117.6(3) . .
O6 Zn1 O1 C1 122.9(3) 8_566 .
O3 Zn1 O1 C1 -117.9(3) 7_665 .
N1 Zn1 O1 C1 11.1(3) . .
O7 Zn1 O1 C1 -45.2(7) . .
O4 Zn2 O4 C9 53.4(3) 4_655 .
N2 Zn2 O4 C9 -126.6(3) . .
O8 Zn2 O4 C9 148.4(4) 4_655 .
O8 Zn2 O4 C9 -40.7(4) . .
Zn1 O1 C1 O2 170.9(4) . .
Zn1 O1 C1 C2 -9.6(5) . .
C6 N1 C2 C3 1.5(7) . .
Zn1 N1 C2 C3 -171.3(4) . .
C6 N1 C2 C1 -178.5(4) . .
Zn1 N1 C2 C1 8.8(5) . .
O2 C1 C2 N1 -179.9(5) . .
O1 C1 C2 N1 0.6(6) . .
O2 C1 C2 C3 0.2(8) . .
O1 C1 C2 C3 -179.3(5) . .
N1 C2 C3 C4 -0.1(8) . .
C1 C2 C3 C4 179.8(5) . .
C2 C3 C4 C5 -1.3(7) . .
C3 C4 C5 C6 1.2(7) . .
C3 C4 C5 C7 176.1(5) . .
C2 N1 C6 C5 -1.5(7) . .
Zn1 N1 C6 C5 170.4(4) . .
C4 C5 C6 N1 0.2(7) . .
C7 C5 C6 N1 -174.9(4) . .
C6 C5 C7 C14 124.9(5) . .
C4 C5 C7 C14 -49.9(7) . .
C6 C5 C7 C8 -50.2(7) . .
C4 C5 C7 C8 135.0(5) . .
C14 C7 C8 C10 1.1(7) . .
C5 C7 C8 C10 176.2(4) . .
C14 C7 C8 C9 -179.1(4) . .
C5 C7 C8 C9 -4.0(7) . .
Zn1 O3 C9 O4 157.2(3) 7_655 .
Zn1 O3 C9 C8 -23.7(6) 7_655 .
Zn2 O4 C9 O3 -16.4(6) . .
Zn2 O4 C9 C8 164.5(3) . .
C10 C8 C9 O3 -46.7(6) . .
C7 C8 C9 O3 133.5(5) . .
C10 C8 C9 O4 132.5(5) . .
C7 C8 C9 O4 -47.3(7) . .
C7 C8 C10 C11 -1.8(7) . .
C9 C8 C10 C11 178.4(4) . .
C8 C10 C11 C12 0.8(7) . .
C10 C11 C12 C14 0.7(7) . .
C10 C11 C12 C13 -178.2(5) . .
Zn1 O6 C13 O5 1.4(7) 8_565 .
Zn1 O6 C13 C12 -178.5(3) 8_565 .
C14 C12 C13 O5 -157.2(5) . .
C11 C12 C13 O5 21.8(7) . .
C14 C12 C13 O6 22.8(7) . .
C11 C12 C13 O6 -158.3(4) . .
C11 C12 C14 C7 -1.4(7) . .
C13 C12 C14 C7 177.6(5) . .
C8 C7 C14 C12 0.4(7) . .
C5 C7 C14 C12 -174.8(4) . .
C15 N2 C15 C16 0.3(4) 4_655 .
Zn2 N2 C15 C16 -179.7(4) . .
N2 C15 C16 C17 -0.5(8) . .
C15 C16 C17 C16 0.3(4) . 4_655
